data_4002472
loop_
_publ_author_name
'Darriet, J.'
'Elcoro, L.'
'Perez-Mato, J.M.'
'Gaudin, E.'
'El Abed, A.'

_publ_section_title
;
 Crystal structure of Ba12 Co11 O33. Reinvestigation using the superspace
 group approach of orthorhombic oxides A1+x (A'x B1-x) O3 based on (A8
 O24) and (A8 A'2 O18) layers
;
_journal_name_full 'Chemistry of Materials (1,1989-)'
_journal_page_first 3349
_journal_page_last 3363
_journal_volume 14
_journal_year 2002
_chemical_formula_sum 'Ba8 Co7 O21'
_space_group_IT_number 43
_symmetry_space_group_name_Hall 'F -2d -2d'
_symmetry_space_group_name_H-M 'F d 2 d'
_cell_angle_alpha 90
_cell_angle_beta 90
_cell_angle_gamma 90
_cell_formula_units_Z 8
_cell_length_a 11.48
_cell_length_b 19.89
_cell_length_c 17.46
_cell_volume 3986.768
_citation_journal_id_ASTM CMATEX
_cod_data_source_file Darriet_CMATEX_2002_273.cif
_cod_data_source_block Ba8Co7O21
_cod_original_cell_volume 3986.767
_cod_original_sg_symbol_Hall 'F 2 -2d (y,z,x)'
_cod_database_code 4002472

loop_
_symmetry_equiv_pos_as_xyz
x,y,z
-x,y,-z
x+1/4,y+1/4,-z+1/4
-x+3/4,y+1/4,z+3/4
x+1/2,y+1/2,z
-x+1/2,y+1/2,-z
x+3/4,y+3/4,-z+1/4
-x+5/4,y+3/4,z+3/4
x,y+1/2,z+1/2
-x,y+1/2,-z+1/2
x+1/4,y+3/4,-z+3/4
-x+3/4,y+3/4,z+5/4
x+1/2,y,z+1/2
-x+1/2,y,-z+1/2
x+3/4,y+1/4,-z+3/4
-x+5/4,y+1/4,z+5/4

loop_
_atom_site_label
_atom_site_type_symbol
_atom_site_fract_x
_atom_site_fract_y
_atom_site_fract_z
_atom_site_occupancy
_atom_site_U_iso_or_equiv
O8 O-2 0.125 0.2083 0.125 1 0.0
O10 O-2 0.625 0.2083 0.125 1 0.0
Ba4 Ba+2 0.25 0.0833 0.125 1 0.0
Co4 Co+3 0 0 0.4375 1 0.0
O4 O-2 0.25 0.1667 0 1 0.0
Co1 Co+3 0 0 0 1 0.0
O5 O-2 0.375 0.0417 0 1 0.0
Ba5 Ba+2 0.75 0.0833 0.125 1 0.0
Ba3 Ba+2 0.25 0.4167 0 1 0.0
O1 O-2 0 0.4167 0 1 0.0
O6 O-2 0 0.0833 0.125 1 0.0
Co2 Co+3 0 0 0.1875 1 0.0
O9 O-2 0.375 0.2083 0.125 1 0.0
Ba2 Ba+2 0.5 0.1667 0 1 0.0
O11 O-2 0.875 0.2083 0.125 1 0.0
Co3 Co+3 0 0 0.3125 1 0.0
O7 O-2 0.5 0.0833 0.125 1 0.0
O2 O-2 0.125 0.2917 0 1 0.0
Ba1 Ba+2 0 0.1667 0 1 0.0
O3 O-2 0.375 0.2917 0 1 0.0
